data_4302959
loop_
_publ_author_name
'Pilar Amo-Ochoa'
'Oscar Castillo'
'Simone S. Alexandre'
'Lorena Welte'
'Pedro J. de Pablo'
'M Isabel Rodr\'iguez-Tapiador'
'Julio G\'omez-Herrero'
'F\'elix Zamora'

_publ_section_title
;
Synthesis of Designed Conductive One-Dimensional Coordination Polymers of
Ni(II) with 6-Mercaptopurine and 6-Thioguanine
;
_journal_name_full 'Inorganic Chemistry'
_journal_page_first 7931
_journal_page_last 7936
_journal_paper_doi 10.1021/ic900896w
_journal_volume 48
_journal_year 2009
_chemical_formula_iupac 'C10 H12 N10 Ni O2 S2'
_chemical_formula_moiety 'C10 H8 N10 Ni S2, 2(H2 O)'
_chemical_formula_sum 'C10 H12 N10 Ni O2 S2'
_chemical_formula_weight 427.13
_chemical_name_systematic
;
catena-(bis(mu-6-thioguaninato-N,S,S)nickel(II) dihydrate)
;
_space_group_IT_number 2
_symmetry_cell_setting triclinic
_symmetry_space_group_name_Hall '-P 1'
_symmetry_space_group_name_H-M 'P -1'
_atom_sites_solution_hydrogens geom
_atom_sites_solution_primary direct
_atom_sites_solution_secondary difmap
_audit_creation_method SHELXL-97
_cell_angle_alpha 110.28(5)
_cell_angle_beta 96.95(4)
_cell_angle_gamma 100.66(4)
_cell_formula_units_Z 1
_cell_length_a 3.646(2)
_cell_length_b 9.715(6)
_cell_length_c 11.298(6)
_cell_measurement_reflns_used 3548
_cell_measurement_temperature 293(2)
_cell_measurement_theta_max 24.99
_cell_measurement_theta_min 5.70
_cell_volume 361.4(4)
_computing_cell_refinement 'CrysAlis CCD (Oxford Diffraction, 2003)'
_computing_data_collection 'CrysAlis CCD (Oxford Diffraction, 2003)'
_computing_data_reduction 'CrysAlis RED (Oxford Diffraction, 2003)'
_computing_molecular_graphics 'Ortep-3 (Farrugia, 1997)'
_computing_publication_material 'WinGX (Farrugia, 1999)'
_computing_structure_refinement 'SHELXL-97 (Sheldrick, 1997)'
_computing_structure_solution 'Sir92 (Altamore et al., 1993)'
_diffrn_ambient_temperature 293(2)
_diffrn_measured_fraction_theta_full 0.812
_diffrn_measured_fraction_theta_max 0.812
_diffrn_measurement_device_type Xcalibur
_diffrn_measurement_method \w
_diffrn_radiation_monochromator graphite
_diffrn_radiation_source 'fine-focus sealed tube'
_diffrn_radiation_type MoK\a
_diffrn_radiation_wavelength 0.71069
_diffrn_reflns_av_R_equivalents 0.0941
_diffrn_reflns_av_sigmaI/netI 0.1942
_diffrn_reflns_limit_h_max 4
_diffrn_reflns_limit_h_min -4
_diffrn_reflns_limit_k_max 11
_diffrn_reflns_limit_k_min -11
_diffrn_reflns_limit_l_max 13
_diffrn_reflns_limit_l_min -13
_diffrn_reflns_number 3548
_diffrn_reflns_theta_full 25.00
_diffrn_reflns_theta_max 24.99
_diffrn_reflns_theta_min 5.70
_diffrn_standards_decay_% 0
_diffrn_standards_interval_count 0
_diffrn_standards_interval_time 0
_diffrn_standards_number 0
_exptl_absorpt_coefficient_mu 1.665
_exptl_absorpt_correction_T_max 0.973
_exptl_absorpt_correction_T_min 0.865
_exptl_absorpt_correction_type analytical
_exptl_absorpt_process_details
;
CrysAlis RED, Oxford Diffraction Ltd.,
Version 1.170.32 (release 06.06.2003 CrysAlis170 VC++)
(compiled Jun  6 2003,13:53:32)
Analytical numeric absorption correction using a multifaceted crystal
model based on expressions derived by R.C. Clark & J.S. Reid.
;
_exptl_crystal_colour 'dark blue'
_exptl_crystal_density_diffrn 1.962
_exptl_crystal_density_method 'not measured'
_exptl_crystal_description prism
_exptl_crystal_F_000 218
_exptl_crystal_size_max 0.06
_exptl_crystal_size_mid 0.03
_exptl_crystal_size_min 0.02
_refine_diff_density_max 0.507
_refine_diff_density_min -0.469
_refine_diff_density_rms 0.095
_refine_ls_extinction_method none
_refine_ls_goodness_of_fit_ref 0.695
_refine_ls_hydrogen_treatment constr
_refine_ls_matrix_type full
_refine_ls_number_parameters 115
_refine_ls_number_reflns 1042
_refine_ls_number_restraints 0
_refine_ls_restrained_S_all 0.695
_refine_ls_R_factor_all 0.1628
_refine_ls_R_factor_gt 0.0532
_refine_ls_shift/su_max 0.000
_refine_ls_shift/su_mean 0.000
_refine_ls_structure_factor_coef Fsqd
_refine_ls_weighting_details 'calc w=1/[\s^2^(Fo^2^)+(0.0175P)^2^] where P=(Fo^2^+2Fc^2^)/3'
_refine_ls_weighting_scheme calc
_refine_ls_wR_factor_gt 0.0982
_refine_ls_wR_factor_ref 0.1227
_reflns_number_gt 374
_reflns_number_total 1042
_reflns_threshold_expression >2sigma(I)
_cod_data_source_file ic900896w_si_001_2.cif
_cod_data_source_block P240Ni
_cod_database_code 4302959

loop_
_symmetry_equiv_pos_as_xyz
'x, y, z'
'-x, -y, -z'

loop_
_atom_site_label
_atom_site_type_symbol
_atom_site_fract_x
_atom_site_fract_y
_atom_site_fract_z
_atom_site_U_iso_or_equiv
_atom_site_adp_type
_atom_site_occupancy
_atom_site_symmetry_multiplicity
_atom_site_calc_flag
_atom_site_refinement_flags
_atom_site_disorder_assembly
_atom_site_disorder_group
Ni1 Ni 0.0000 0.5000 0.5000 0.0385(7) Uani 1 2 d S . .
N1 N 0.320(2) 0.4270(10) 0.1204(9) 0.037(2) Uani 1 1 d . . .
C2 C 0.134(2) 0.2991(11) 0.0147(11) 0.034(2) Uani 1 1 d . . .
N2 N 0.191(2) 0.3005(11) -0.0990(9) 0.050(3) Uani 1 1 d . . .
H2A H 0.0800 0.2238 -0.1684 0.060 Uiso 1 1 calc R . .
H2B H 0.3384 0.3780 -0.1032 0.060 Uiso 1 1 calc R . .
N3 N -0.1020(19) 0.1743(9) 0.0165(9) 0.039(2) Uani 1 1 d . . .
C4 C -0.154(2) 0.1844(11) 0.1337(10) 0.031(2) Uani 1 1 d . . .
C5 C 0.012(2) 0.3119(11) 0.2472(9) 0.031(2) Uani 1 1 d . . .
C6 C 0.264(2) 0.4354(11) 0.2363(10) 0.034(3) Uani 1 1 d . . .
S6 S 0.4820(6) 0.5854(3) 0.3831(3) 0.0420(9) Uani 1 1 d . . .
N7 N -0.109(2) 0.2950(10) 0.3508(8) 0.037(2) Uani 1 1 d . . .
C8 C -0.342(2) 0.1559(13) 0.3021(11) 0.044(3) Uani 1 1 d . . .
H8 H -0.4710 0.1122 0.3514 0.053 Uiso 1 1 calc R . .
N9 N -0.371(2) 0.0872(10) 0.1765(9) 0.042(2) Uani 1 1 d . . .
H9 H -0.5023 -0.0030 0.1297 0.051 Uiso 1 1 calc R . .
O1W O -0.135(3) 0.1000(12) 0.6053(11) 0.106(3) Uani 1 1 d . . .

loop_
_atom_site_aniso_label
_atom_site_aniso_U_11
_atom_site_aniso_U_22
_atom_site_aniso_U_33
_atom_site_aniso_U_23
_atom_site_aniso_U_13
_atom_site_aniso_U_12
Ni1 0.0252(13) 0.0379(16) 0.0439(17) 0.0095(13) 0.0033(9) 0.0019(10)
N1 0.026(5) 0.039(6) 0.039(6) 0.009(5) 0.001(4) 0.004(4)
C2 0.029(6) 0.031(7) 0.042(7) 0.016(5) 0.007(4) 0.003(5)
N2 0.029(5) 0.055(7) 0.055(7) 0.017(5) 0.005(4) -0.005(4)
N3 0.023(5) 0.033(6) 0.055(7) 0.014(5) 0.005(4) 0.002(4)
C4 0.031(6) 0.027(6) 0.032(7) 0.008(5) 0.001(4) 0.006(4)
C5 0.025(6) 0.037(7) 0.026(6) 0.007(5) -0.002(4) 0.007(5)
C6 0.017(5) 0.033(6) 0.037(7) 0.002(5) -0.004(4) -0.001(4)
S6 0.0299(16) 0.039(2) 0.043(2) 0.0046(16) -0.0003(12) 0.0017(12)
N7 0.027(5) 0.035(6) 0.039(6) 0.008(5) -0.003(4) 0.004(4)
C8 0.028(6) 0.047(8) 0.049(8) 0.010(6) 0.002(5) 0.009(5)
N9 0.034(5) 0.032(5) 0.047(7) 0.006(5) 0.003(4) -0.005(4)
O1W 0.139(9) 0.078(8) 0.086(8) 0.025(7) 0.011(5) 0.007(6)

loop_
_atom_type_symbol
_atom_type_description
_atom_type_scat_dispersion_real
_atom_type_scat_dispersion_imag
_atom_type_scat_source
C C 0.0033 0.0016 'International Tables Vol C Tables 4.2.6.8 and 6.1.1.4'
H H 0.0000 0.0000 'International Tables Vol C Tables 4.2.6.8 and 6.1.1.4'
N N 0.0061 0.0033 'International Tables Vol C Tables 4.2.6.8 and 6.1.1.4'
Ni Ni 0.3393 1.1124 'International Tables Vol C Tables 4.2.6.8 and 6.1.1.4'
S S 0.1246 0.1234 'International Tables Vol C Tables 4.2.6.8 and 6.1.1.4'
O O 0.0106 0.0060 'International Tables Vol C Tables 4.2.6.8 and 6.1.1.4'

loop_
_geom_angle_atom_site_label_1
_geom_angle_atom_site_label_2
_geom_angle_atom_site_label_3
_geom_angle
_geom_angle_site_symmetry_1
_geom_angle_site_symmetry_3
_geom_angle_publ_flag
N7 Ni1 N7 180.0(4) 2_566 . ?
N7 Ni1 S6 95.0(3) 2_566 . ?
N7 Ni1 S6 85.0(3) . . ?
N7 Ni1 S6 85.0(3) 2_566 2_566 ?
N7 Ni1 S6 95.0(3) . 2_566 ?
S6 Ni1 S6 180.0 . 2_566 ?
N7 Ni1 S6 88.0(2) 2_566 1_455 ?
N7 Ni1 S6 92.0(2) . 1_455 ?
S6 Ni1 S6 91.14(10) . 1_455 ?
S6 Ni1 S6 88.86(10) 2_566 1_455 ?
N7 Ni1 S6 92.0(2) 2_566 2_666 ?
N7 Ni1 S6 88.0(2) . 2_666 ?
S6 Ni1 S6 88.86(10) . 2_666 ?
S6 Ni1 S6 91.14(10) 2_566 2_666 ?
S6 Ni1 S6 180.000(1) 1_455 2_666 ?
C6 N1 C2 119.1(9) . . ?
N2 C2 N3 117.9(10) . . ?
N2 C2 N1 116.0(10) . . ?
N3 C2 N1 126.1(10) . . ?
C2 N2 H2A 120.0 . . ?
C2 N2 H2B 120.0 . . ?
H2A N2 H2B 120.0 . . ?
C4 N3 C2 114.1(9) . . ?
N3 C4 N9 132.4(9) . . ?
N3 C4 C5 124.3(10) . . ?
N9 C4 C5 103.3(9) . . ?
N7 C5 C4 111.7(9) . . ?
N7 C5 C6 130.7(9) . . ?
C4 C5 C6 117.6(10) . . ?
N1 C6 C5 118.8(9) . . ?
N1 C6 S6 126.3(8) . . ?
C5 C6 S6 114.9(8) . . ?
C6 S6 Ni1 92.8(4) . . ?
C6 S6 Ni1 107.9(3) . 1_655 ?
Ni1 S6 Ni1 91.14(10) . 1_655 ?
C8 N7 C5 103.6(9) . . ?
C8 N7 Ni1 142.5(8) . . ?
C5 N7 Ni1 110.5(7) . . ?
N9 C8 N7 113.1(10) . . ?
N9 C8 H8 123.5 . . ?
N7 C8 H8 123.5 . . ?
C8 N9 C4 108.3(8) . . ?
C8 N9 H9 125.8 . . ?
C4 N9 H9 125.8 . . ?

loop_
_geom_bond_atom_site_label_1
_geom_bond_atom_site_label_2
_geom_bond_distance
_geom_bond_site_symmetry_2
_geom_bond_publ_flag
Ni1 N7 2.045(9) 2_566 ?
Ni1 N7 2.045(9) . ?
Ni1 S6 2.510(3) . ?
Ni1 S6 2.510(3) 2_566 ?
Ni1 S6 2.595(3) 1_455 ?
Ni1 S6 2.595(3) 2_666 ?
N1 C6 1.327(13) . ?
N1 C2 1.377(12) . ?
C2 N2 1.330(13) . ?
C2 N3 1.358(12) . ?
N2 H2A 0.8600 . ?
N2 H2B 0.8600 . ?
N3 C4 1.334(13) . ?
C4 N9 1.371(13) . ?
C4 C5 1.407(13) . ?
C5 N7 1.351(13) . ?
C5 C6 1.421(14) . ?
C6 S6 1.756(10) . ?
S6 Ni1 2.595(3) 1_655 ?
N7 C8 1.341(13) . ?
C8 N9 1.324(13) . ?
C8 H8 0.9300 . ?
N9 H9 0.8600 . ?
